data_4519239
loop_
_publ_author_name
'Kumar, Prashant'
'Kumar, Pravesh'
'Venkataramani, Sugumar'
'Ramasastry, S. S. V.'

_publ_section_title
;
 Pd-Catalyzed Formal [3 + 3] Heteroannulation of Allylic gem-Diacetates:
 Synthesis of Chromene-Based Natural Products and Exploration of
 Photochromic Properties
;
_journal_name_full 'ACS Catalysis'
_journal_page_first 963
_journal_page_last 970
_journal_paper_doi 10.1021/acscatal.1c05450
_journal_year 2021
_chemical_formula_moiety '2(C23 H20 N2 O2)'
_chemical_formula_sum 'C46 H40 N4 O4'
_chemical_formula_weight 712.855
_space_group_crystal_system triclinic
_space_group_IT_number 2
_space_group_name_Hall '-P 1'
_space_group_name_H-M_alt 'P -1'
_symmetry_Int_Tables_number 2
_atom_sites_solution_primary dual
_audit_creation_date 2021-09-27
_audit_creation_method
;
Olex2 1.3
(compiled 2020.11.12 svn.r5f609507 for OlexSys, GUI svn.r6272)
;
_cell_angle_alpha 97.941(5)
_cell_angle_beta 98.176(4)
_cell_angle_gamma 110.026(6)
_cell_formula_units_Z 2
_cell_length_a 11.2619(6)
_cell_length_b 12.7827(9)
_cell_length_c 13.9681(8)
_cell_measurement_reflns_used 5553
_cell_measurement_temperature 298
_cell_measurement_theta_max 32.6590
_cell_measurement_theta_min 2.6030
_cell_volume 1831.9(2)
_computing_cell_refinement 'CrysAlisPro 1.171.39.35c (Rigaku OD, 2017)'
_computing_data_collection 'CrysAlisPro 1.171.39.35c (Rigaku OD, 2017)'
_computing_data_reduction 'CrysAlisPro 1.171.39.35c (Rigaku OD, 2017)'
_computing_molecular_graphics 'Olex2 1.3 (Dolomanov et al., 2009)'
_computing_publication_material 'Olex2 1.3 (Dolomanov et al., 2009)'
_computing_structure_refinement 'olex2.refine 1.3 (Bourhis et al., 2015)'
_computing_structure_solution 'SHELXT 2014/5 (Sheldrick, 2014)'
_diffrn_ambient_temperature 298
_diffrn_detector 'CCD plate'
_diffrn_measured_fraction_theta_full 0.9986
_diffrn_measured_fraction_theta_max 0.9388
_diffrn_measurement_details
;
List of Runs (angles in degrees, time in seconds):

  # Type    Start    End  Width  t~exp~   \w     \q     \k     \f   Frames
--------------------------------------------------------------------------
  1  \w    -69.00 119.00   0.50   20.00    --   29.89  54.00-120.00  376
  2  \w    -69.00 119.00   0.50   20.00    --   29.89  54.00 -90.00  376
  3  \w    -69.00 119.00   0.50   20.00    --   29.89  54.00 120.00  376
  4  \w    -69.00  61.00   0.50   20.00    --   29.89  54.00  60.00  260
  5  \w    -69.00 106.00   0.50   20.00    --   29.89  54.00   0.00  350
;
_diffrn_measurement_device 'two-circle diffractometer'
_diffrn_measurement_device_type 'XtaLAB Mini (ROW)'
_diffrn_measurement_method '\w scans'
_diffrn_orient_matrix_type 'CrysAlisPro convention (1999,Acta A55,543-557)'
_diffrn_orient_matrix_UB_11 0.0287793000
_diffrn_orient_matrix_UB_12 0.0396159000
_diffrn_orient_matrix_UB_13 0.0453361000
_diffrn_orient_matrix_UB_21 0.0237627000
_diffrn_orient_matrix_UB_22 0.0439673000
_diffrn_orient_matrix_UB_23 -0.0262010000
_diffrn_orient_matrix_UB_31 -0.0574051000
_diffrn_orient_matrix_UB_32 0.0115003000
_diffrn_orient_matrix_UB_33 -0.0008397000
_diffrn_radiation_monochromator graphite
_diffrn_radiation_probe x-ray
_diffrn_radiation_type 'Mo K\a'
_diffrn_radiation_wavelength 0.71073
_diffrn_reflns_av_R_equivalents 0.0563
_diffrn_reflns_av_unetI/netI 0.0654
_diffrn_reflns_Laue_measured_fraction_full 0.9986
_diffrn_reflns_Laue_measured_fraction_max 0.9388
_diffrn_reflns_limit_h_max 16
_diffrn_reflns_limit_h_min -15
_diffrn_reflns_limit_k_max 18
_diffrn_reflns_limit_k_min -19
_diffrn_reflns_limit_l_max 21
_diffrn_reflns_limit_l_min -19
_diffrn_reflns_number 38555
_diffrn_reflns_point_group_measured_fraction_full 0.9986
_diffrn_reflns_point_group_measured_fraction_max 0.9388
_diffrn_reflns_theta_full 25.0000
_diffrn_reflns_theta_max 32.76
_diffrn_reflns_theta_min 2.51
_diffrn_source 'fine-focus sealed X-ray tube'
_diffrn_source_type 'Rigaku (Mo) X-ray Source'
_exptl_absorpt_coefficient_mu 0.083
_exptl_absorpt_correction_T_max 1.00000
_exptl_absorpt_correction_T_min 0.50934
_exptl_absorpt_correction_type multi-scan
_exptl_absorpt_process_details
;
CrysAlisPro 1.171.39.35c (Rigaku Oxford Diffraction, 2017)
Empirical absorption correction using spherical harmonics,
 implemented in SCALE3 ABSPACK scaling algorithm.
;
_exptl_crystal_colour 'clear light colourless'
_exptl_crystal_colour_lustre clear
_exptl_crystal_colour_modifier light
_exptl_crystal_colour_primary colourless
_exptl_crystal_density_diffrn 1.292
_exptl_crystal_description prism
_exptl_crystal_F_000 752.336
_exptl_crystal_size_max 0.4
_exptl_crystal_size_mid 0.3
_exptl_crystal_size_min 0.3
_refine_diff_density_max 0.9703
_refine_diff_density_min -0.8903
_refine_diff_density_rms 0.1234
_refine_ls_d_res_high 0.6567
_refine_ls_d_res_low 8.1117
_refine_ls_goodness_of_fit_ref 1.5683
_refine_ls_hydrogen_treatment constr
_refine_ls_matrix_type full
_refine_ls_number_constraints 68
_refine_ls_number_parameters 493
_refine_ls_number_reflns 12710
_refine_ls_number_restraints 0
_refine_ls_restrained_S_all 1.5683
_refine_ls_R_factor_all 0.1945
_refine_ls_R_factor_gt 0.1148
_refine_ls_shift/su_max 0.0054
_refine_ls_shift/su_mean 0.0001
_refine_ls_structure_factor_coef Fsqd
_refine_ls_weighting_details 'w=1/[\s^2^(Fo^2^)+(0.1P)^2^] where P=(Fo^2^+2Fc^2^)/3'
_refine_ls_weighting_scheme calc
_refine_ls_wR_factor_gt 0.2808
_refine_ls_wR_factor_ref 0.3399
_reflns_Friedel_coverage 0.0
_reflns_limit_h_max 16
_reflns_limit_h_min -16
_reflns_limit_k_max 18
_reflns_limit_k_min -19
_reflns_limit_l_max 21
_reflns_limit_l_min 0
_reflns_number_gt 6125
_reflns_number_total 12710
_reflns_threshold_expression I>=2u(I)
_cod_data_source_file cs1c05450_si_003.cif
_cod_data_source_block exp_305
_cod_database_code 4519239
_reflns_odcompleteness_completeness 99.86
_reflns_odcompleteness_iscentric 1
_reflns_odcompleteness_theta 24.97
_olex2_refinement_description
;
1. Fixed Uiso
 At 1.2 times of:
  All C(H) groups, All N(H) groups
 At 1.5 times of:
  All C(H,H,H) groups
2.a Aromatic/amide H refined with riding coordinates:
 C00V(H00V), C00Q(H00Q), C00X(H00X), C010(H010), C016(H016), C018(H018),
 C00P(H00P), C01C(H01d), C019(H019), C00Z(H00Z), C015(H015), C01A(H01n),
 C01E(H01r), C01I(H01w), C01G(H01v), C00R(H00R), C017(H017), C012(H012),
 C00B(H00B), C00J(H00J), N005(H005), N006(H006)
2.b Idealised Me refined as rotating group:
 C011(H01k,H01l,H01m), C013(H01a,H01b,H01c), C01B(H01o,H01p,H01q), C01D(H01e,
 H01f,H01g), C01F(H01s,H01t,H01u), C01H(H01h,H01i,H01j)
;
_olex2_submission_original_sample_id 'PK spiro'
_olex2_submission_special_instructions 'No special instructions were received'
_oxdiff_exptl_absorpt_empirical_details
;
Empirical correction (ABSPACK) includes:
- Absorption correction using spherical harmonics
- Frame scaling
;
_oxdiff_exptl_absorpt_empirical_full_max 1.585
_oxdiff_exptl_absorpt_empirical_full_min 0.721

loop_
_space_group_symop_id
_space_group_symop_operation_xyz
1 x,y,z
2 -x,-y,-z

loop_
_atom_site_label
_atom_site_type_symbol
_atom_site_fract_x
_atom_site_fract_y
_atom_site_fract_z
_atom_site_U_iso_or_equiv
_atom_site_adp_type
_atom_site_occupancy
_atom_site_refinement_flags_posn
O001 O 0.61747(19) 0.84632(16) 0.99981(14) 0.0529(5) Uani 1.000000 .
O002 O 0.17272(17) 0.76626(17) 0.45283(14) 0.0547(5) Uani 1.000000 .
O003 O 0.1420(2) 0.57907(18) 0.30008(17) 0.0656(6) Uani 1.000000 .
O004 O 0.6183(2) 0.61542(19) 1.01751(17) 0.0672(6) Uani 1.000000 .
N005 N -0.0785(3) 0.6903(2) 0.90426(16) 0.0562(6) Uani 1.000000 .
N006 N 0.5087(2) 0.6421(2) 0.46574(17) 0.0621(7) Uani 1.000000 .
N007 N 0.0317(2) 0.6710(2) 0.21502(18) 0.0559(6) Uani 1.000000 .
N008 N 0.5333(2) 0.6639(2) 1.14968(18) 0.0551(6) Uani 1.000000 .
C009 C 0.5685(2) 0.7757(2) 0.82389(19) 0.0424(6) Uani 1.000000 .
C00A C 0.6544(3) 0.8387(2) 0.9093(2) 0.0446(6) Uani 1.000000 .
C00B C -0.0274(2) 0.6370(2) 0.5323(2) 0.0462(6) Uani 1.000000 .
C00C C 0.0793(2) 0.7326(2) 0.59622(19) 0.0436(6) Uani 1.000000 .
C00D C 0.1771(2) 0.7923(2) 0.5519(2) 0.0465(6) Uani 1.000000 .
C00E C 0.4586(2) 0.7975(2) 1.10005(19) 0.0442(6) Uani 1.000000 .
C00F C 0.0913(3) 0.7627(2) 0.70031(19) 0.0441(6) Uani 1.000000 .
C00G C 0.4075(3) 0.6965(2) 0.9212(2) 0.0450(6) Uani 1.000000 .
C00H C -0.0420(2) 0.6182(2) 0.4345(2) 0.0452(6) Uani 1.000000 .
C00I C 0.6109(3) 0.7742(2) 0.7326(2) 0.0471(6) Uani 1.000000 .
C00J C 0.4377(3) 0.7087(2) 0.8335(2) 0.0467(6) Uani 1.000000 .
C00K C 0.4740(3) 0.7417(2) 1.1752(2) 0.0493(6) Uani 1.000000 .
C00L C 0.0824(3) 0.6427(2) 0.2971(2) 0.0499(6) Uani 1.000000 .
C00M C 0.0500(3) 0.7029(2) 0.3874(2) 0.0480(6) Uani 1.000000 .
C00N C 0.5082(3) 0.7540(2) 1.0144(2) 0.0468(6) Uani 1.000000 .
C00O C -0.0255(3) 0.7516(2) 0.2395(2) 0.0526(7) Uani 1.000000 .
C00P C 0.5307(3) 0.7073(3) 0.6420(2) 0.0520(7) Uani 1.000000 .
C00Q C 0.8250(3) 0.9049(2) 0.8230(2) 0.0556(7) Uani 1.000000 .
C00R C -0.0061(3) 0.7061(2) 0.7496(2) 0.0495(6) Uani 1.000000 .
C00S C 0.5610(3) 0.6676(2) 1.0582(2) 0.0510(7) Uani 1.000000 .
C00T C 0.2059(3) 0.8509(2) 0.7565(2) 0.0522(7) Uani 1.000000 .
C00U C 0.7423(3) 0.8428(2) 0.7338(2) 0.0522(7) Uani 1.000000 .
C00V C 0.7835(3) 0.9045(2) 0.9107(2) 0.0528(7) Uani 1.000000 .
C00W C -0.0123(3) 0.7775(2) 0.3414(2) 0.0492(6) Uani 1.000000 .
C00X C 0.4033(3) 0.8787(2) 1.1099(2) 0.0539(7) Uani 1.000000 .
C00Y C 0.0094(3) 0.7380(3) 0.8510(2) 0.0563(7) Uani 1.000000 .
C00Z C 0.2900(3) 0.8790(2) 0.6084(2) 0.0569(7) Uani 1.000000 .
C010 C 0.3616(3) 0.9016(3) 1.1972(3) 0.0627(8) Uani 1.000000 .
C011 C -0.1489(3) 0.5202(3) 0.3645(2) 0.0598(8) Uani 1.000000 .
C012 C 0.2166(4) 0.8802(3) 0.8597(2) 0.0635(8) Uani 1.000000 .
C013 C 0.2779(3) 0.6188(3) 0.9331(2) 0.0572(8) Uani 1.000000 .
C014 C 0.5776(3) 0.7071(3) 0.5564(2) 0.0632(8) Uani 1.000000 .
C015 C 0.3034(3) 0.9067(3) 0.7082(2) 0.0608(8) Uani 1.000000 .
C016 C 0.3773(3) 0.8453(3) 1.2710(3) 0.0664(9) Uani 1.000000 .
C017 C 0.1231(4) 0.8260(3) 0.9052(2) 0.0675(9) Uani 1.000000 .
C018 C 0.4359(3) 0.7649(3) 1.2637(2) 0.0642(8) Uani 1.000000 .
C019 C 0.7842(3) 0.8392(3) 0.6421(3) 0.0715(9) Uani 1.000000 .
C01A C -0.0612(3) 0.8536(3) 0.3830(3) 0.0636(8) Uani 1.000000 .
C01B C -0.2005(4) 0.6127(3) 0.8537(3) 0.0747(10) Uani 1.000000 .
C01C C 0.7065(3) 0.7746(4) 0.5580(3) 0.0774(10) Uani 1.000000 .
C01D C 0.3795(4) 0.5712(4) 0.4594(3) 0.0806(11) Uani 1.000000 .
C01E C -0.1241(4) 0.9039(3) 0.3205(4) 0.0797(11) Uani 1.000000 .
C01F C 0.0447(4) 0.6296(3) 0.1159(2) 0.0765(10) Uani 1.000000 .
C01G C -0.0892(3) 0.7978(3) 0.1764(3) 0.0724(10) Uani 1.000000 .
C01H C 0.5716(4) 0.5963(3) 1.2153(3) 0.0767(10) Uani 1.000000 .
C01I C -0.1382(3) 0.8746(3) 0.2196(3) 0.0800(11) Uani 1.000000 .
H00V H 0.8396(3) 0.9468(2) 0.9697(2) 0.0634(8) Uiso 1.000000 R
H00Q H 0.9105(3) 0.9477(2) 0.8231(2) 0.0667(9) Uiso 1.000000 R
H00X H 0.3940(3) 0.9174(2) 1.0594(2) 0.0646(8) Uiso 1.000000 R
H010 H 0.3232(3) 0.9552(3) 1.2048(3) 0.0752(10) Uiso 1.000000 R
H016 H 0.3481(3) 0.8609(3) 1.3284(3) 0.0796(10) Uiso 1.000000 R
H018 H 0.4487(3) 0.7287(3) 1.3154(2) 0.0771(10) Uiso 1.000000 R
H00P H 0.4453(3) 0.6628(3) 0.6403(2) 0.0624(8) Uiso 1.000000 R
H01d H 0.7377(3) 0.7742(4) 0.4998(3) 0.0929(12) Uiso 1.000000 R
H019 H 0.8688(3) 0.8835(3) 0.6411(3) 0.0858(11) Uiso 1.000000 R
H00Z H 0.3553(3) 0.9173(2) 0.5778(2) 0.0683(9) Uiso 1.000000 R
H015 H 0.3787(3) 0.9638(3) 0.7451(2) 0.0729(10) Uiso 1.000000 R
H01n H -0.0528(3) 0.8714(3) 0.4511(3) 0.0763(10) Uiso 1.000000 R
H01r H -0.1562(4) 0.9570(3) 0.3470(4) 0.0956(13) Uiso 1.000000 R
H01w H -0.1820(3) 0.9073(3) 0.1791(3) 0.0960(13) Uiso 1.000000 R
H01v H -0.0990(3) 0.7787(3) 0.1083(3) 0.0869(12) Uiso 1.000000 R
H00R H -0.0808(3) 0.6474(2) 0.7138(2) 0.0594(8) Uiso 1.000000 R
H017 H 0.1337(4) 0.8469(3) 0.9732(2) 0.0810(11) Uiso 1.000000 R
H012 H 0.2905(4) 0.9386(3) 0.8970(2) 0.0762(10) Uiso 1.000000 R
H00B H -0.0871(2) 0.5876(2) 0.5607(2) 0.0554(7) Uiso 1.000000 R
H00J H 0.3739(3) 0.6737(2) 0.7768(2) 0.0560(7) Uiso 1.000000 R
H01k H -0.1125(3) 0.4751(11) 0.3264(12) 0.0897(12) Uiso 1.000000 GR
H01l H -0.2038(13) 0.4741(11) 0.4015(2) 0.0897(12) Uiso 1.000000 GR
H01m H -0.1986(13) 0.5488(3) 0.3210(11) 0.0897(12) Uiso 1.000000 GR
H01a H 0.2375(10) 0.6625(3) 0.9682(14) 0.0858(11) Uiso 1.000000 GR
H01b H 0.2243(8) 0.5811(15) 0.8692(2) 0.0858(11) Uiso 1.000000 GR
H01c H 0.2890(3) 0.5632(12) 0.9694(14) 0.0858(11) Uiso 1.000000 GR
H01o H -0.2374(12) 0.6468(9) 0.8067(14) 0.1120(15) Uiso 1.000000 GR
H01p H -0.1919(5) 0.5458(10) 0.8200(16) 0.1120(15) Uiso 1.000000 GR
H01q H -0.2556(9) 0.5923(18) 0.9001(3) 0.1120(15) Uiso 1.000000 GR
H01e H 0.3451(9) 0.5252(18) 0.3942(7) 0.1209(16) Uiso 1.000000 GR
H01f H 0.3759(5) 0.5230(17) 0.5067(15) 0.1209(16) Uiso 1.000000 GR
H01g H 0.3295(7) 0.6170(4) 0.473(2) 0.1209(16) Uiso 1.000000 GR
H01s H 0.1150(17) 0.6859(10) 0.0982(8) 0.1147(15) Uiso 1.000000 GR
H01t H 0.061(3) 0.5606(13) 0.1145(5) 0.1147(15) Uiso 1.000000 GR
H01u H -0.0337(10) 0.615(2) 0.0698(4) 0.1147(15) Uiso 1.000000 GR
H01h H 0.6374(18) 0.6459(3) 1.2703(11) 0.1150(16) Uiso 1.000000 GR
H01i H 0.4981(7) 0.5524(17) 1.2391(15) 0.1150(16) Uiso 1.000000 GR
H01j H 0.605(2) 0.5461(16) 1.1798(6) 0.1150(16) Uiso 1.000000 GR
H005 H -0.0600(3) 0.7072(2) 0.96773(16) 0.0674(7) Uiso 1.000000 R
H006 H 0.5432(2) 0.6447(2) 0.41458(17) 0.0745(8) Uiso 1.000000 R

loop_
_atom_site_aniso_label
_atom_site_aniso_U_11
_atom_site_aniso_U_22
_atom_site_aniso_U_33
_atom_site_aniso_U_12
_atom_site_aniso_U_13
_atom_site_aniso_U_23
O001 0.0486(11) 0.0517(11) 0.0502(11) 0.0081(9) 0.0144(9) 0.0062(8)
O002 0.0409(10) 0.0697(13) 0.0466(11) 0.0122(9) 0.0114(9) 0.0083(9)
O003 0.0638(14) 0.0746(14) 0.0716(15) 0.0385(12) 0.0225(11) 0.0146(11)
O004 0.0663(14) 0.0717(14) 0.0790(15) 0.0380(12) 0.0311(12) 0.0149(12)
N005 0.0704(17) 0.0713(16) 0.0294(11) 0.0272(13) 0.0160(11) 0.0098(10)
N006 0.0478(14) 0.103(2) 0.0332(12) 0.0222(14) 0.0164(10) 0.0121(12)
N007 0.0541(14) 0.0704(16) 0.0458(13) 0.0240(13) 0.0142(11) 0.0129(11)
N008 0.0608(15) 0.0617(15) 0.0540(14) 0.0341(12) 0.0161(12) 0.0135(11)
C009 0.0378(13) 0.0462(13) 0.0489(15) 0.0173(11) 0.0173(11) 0.0146(11)
C00A 0.0426(14) 0.0420(13) 0.0514(15) 0.0152(11) 0.0151(12) 0.0118(11)
C00B 0.0375(13) 0.0523(15) 0.0441(14) 0.0110(11) 0.0078(11) 0.0098(11)
C00C 0.0412(13) 0.0460(13) 0.0424(14) 0.0170(11) 0.0055(11) 0.0056(11)
C00D 0.0378(13) 0.0526(15) 0.0486(15) 0.0165(11) 0.0086(11) 0.0087(12)
C00E 0.0408(13) 0.0475(14) 0.0443(14) 0.0173(11) 0.0106(11) 0.0050(11)
C00F 0.0484(15) 0.0459(13) 0.0401(14) 0.0232(12) 0.0047(11) 0.0052(11)
C00G 0.0395(13) 0.0518(14) 0.0433(14) 0.0159(11) 0.0126(11) 0.0068(11)
C00H 0.0395(13) 0.0547(15) 0.0431(14) 0.0181(11) 0.0117(11) 0.0104(11)
C00I 0.0401(14) 0.0577(16) 0.0522(16) 0.0223(12) 0.0184(12) 0.0191(12)
C00J 0.0400(14) 0.0514(15) 0.0480(15) 0.0155(11) 0.0128(12) 0.0081(11)
C00K 0.0472(15) 0.0538(15) 0.0509(16) 0.0218(12) 0.0140(12) 0.0114(12)
C00L 0.0464(15) 0.0598(16) 0.0482(16) 0.0212(13) 0.0172(12) 0.0141(12)
C00M 0.0374(13) 0.0598(16) 0.0438(14) 0.0154(12) 0.0096(11) 0.0064(12)
C00N 0.0425(14) 0.0465(14) 0.0507(15) 0.0145(11) 0.0153(12) 0.0065(11)
C00O 0.0448(15) 0.0555(16) 0.0597(18) 0.0171(13) 0.0140(13) 0.0188(13)
C00P 0.0414(14) 0.0697(18) 0.0480(16) 0.0198(13) 0.0149(12) 0.0181(13)
C00Q 0.0406(15) 0.0561(16) 0.071(2) 0.0154(13) 0.0160(14) 0.0183(14)
C00R 0.0521(16) 0.0537(15) 0.0448(15) 0.0227(13) 0.0080(12) 0.0101(12)
C00S 0.0433(15) 0.0520(15) 0.0583(17) 0.0190(12) 0.0130(13) 0.0066(13)
C00T 0.0522(16) 0.0482(15) 0.0524(17) 0.0221(13) -0.0021(13) 0.0017(12)
C00U 0.0406(14) 0.0574(16) 0.0652(19) 0.0192(12) 0.0214(13) 0.0200(14)
C00V 0.0419(15) 0.0462(14) 0.0663(19) 0.0129(12) 0.0095(13) 0.0088(13)
C00W 0.0415(14) 0.0479(14) 0.0614(17) 0.0168(11) 0.0164(12) 0.0151(12)
C00X 0.0507(16) 0.0573(16) 0.0527(17) 0.0235(13) 0.0046(13) 0.0048(13)
C00Y 0.074(2) 0.0629(18) 0.0424(15) 0.0376(16) 0.0117(14) 0.0115(13)
C00Z 0.0423(15) 0.0574(17) 0.0626(19) 0.0108(13) 0.0073(13) 0.0080(14)
C010 0.0536(18) 0.0662(19) 0.071(2) 0.0286(15) 0.0150(16) 0.0027(16)
C011 0.0518(17) 0.0667(18) 0.0485(16) 0.0082(14) 0.0074(13) 0.0103(13)
C012 0.075(2) 0.0561(18) 0.0492(17) 0.0233(16) -0.0071(16) -0.0007(14)
C013 0.0479(16) 0.0630(18) 0.0561(17) 0.0125(13) 0.0202(14) 0.0084(14)
C014 0.0583(19) 0.087(2) 0.0571(19) 0.0329(17) 0.0254(15) 0.0251(16)
C015 0.0460(16) 0.0575(17) 0.064(2) 0.0121(13) -0.0060(14) 0.0010(14)
C016 0.0591(19) 0.077(2) 0.063(2) 0.0260(17) 0.0231(16) 0.0008(16)
C017 0.095(3) 0.0649(19) 0.0419(16) 0.0383(19) 0.0006(17) -0.0000(14)
C018 0.071(2) 0.074(2) 0.0536(18) 0.0271(17) 0.0238(16) 0.0189(15)
C019 0.0526(18) 0.096(3) 0.072(2) 0.0224(18) 0.0327(17) 0.0292(19)
C01A 0.0538(18) 0.0588(18) 0.081(2) 0.0239(15) 0.0198(16) 0.0095(16)
C01B 0.094(3) 0.089(2) 0.069(2) 0.052(2) 0.044(2) 0.0293(19)
C01C 0.056(2) 0.116(3) 0.060(2) 0.023(2) 0.0278(17) 0.022(2)
C01D 0.063(2) 0.115(3) 0.056(2) 0.027(2) 0.0089(17) 0.0140(19)
C01E 0.066(2) 0.067(2) 0.123(4) 0.0375(18) 0.030(2) 0.032(2)
C01F 0.083(3) 0.094(3) 0.0499(19) 0.026(2) 0.0219(18) 0.0141(17)
C01G 0.057(2) 0.079(2) 0.082(3) 0.0219(17) 0.0076(17) 0.0330(19)
C01H 0.090(3) 0.080(2) 0.082(3) 0.050(2) 0.025(2) 0.0338(19)
C01I 0.057(2) 0.078(2) 0.112(3) 0.0283(18) 0.009(2) 0.043(2)

loop_
_atom_type_symbol
_atom_type_scat_dispersion_real
_atom_type_scat_dispersion_imag
_atom_type_scat_Cromer_Mann_a1
_atom_type_scat_Cromer_Mann_a2
_atom_type_scat_Cromer_Mann_a3
_atom_type_scat_Cromer_Mann_a4
_atom_type_scat_Cromer_Mann_b1
_atom_type_scat_Cromer_Mann_b2
_atom_type_scat_Cromer_Mann_b3
_atom_type_scat_Cromer_Mann_b4
_atom_type_scat_Cromer_Mann_c
_atom_type_scat_source
_atom_type_scat_dispersion_source
H 0.00000 0.00000 0.49300 0.32291 0.14019 0.04081 10.51090 26.12570 3.14236 57.79970 0.0030380000826 'International Tables Volume C Table 6.1.1.4 (pp. 500-502)' 'Henke, Gullikson and Davis, At. Data and Nucl. Data Tables, 1993, 54, 2'
C 0.00347 0.00161 2.31000 1.02000 1.58860 0.86500 20.84390 10.20750 0.56870 51.65120 0.215599998832 'International Tables Volume C Table 6.1.1.4 (pp. 500-502)' 'Henke, Gullikson and Davis, At. Data and Nucl. Data Tables, 1993, 54, 2'
O 0.01158 0.00611 3.04850 2.28680 1.54630 0.86700 13.27710 5.70110 0.32390 32.90890 0.250800013542 'International Tables Volume C Table 6.1.1.4 (pp. 500-502)' 'Henke, Gullikson and Davis, At. Data and Nucl. Data Tables, 1993, 54, 2'
N 0.00653 0.00323 12.21260 3.13220 2.01250 1.16630 0.00570 9.89330 28.99750 0.58260 -11.5290002823 'International Tables Volume C Table 6.1.1.4 (pp. 500-502)' 'Henke, Gullikson and Davis, At. Data and Nucl. Data Tables, 1993, 54, 2'

loop_
_geom_angle_atom_site_label_1
_geom_angle_atom_site_label_2
_geom_angle_atom_site_label_3
_geom_angle
_geom_angle_site_symmetry_1
_geom_angle_site_symmetry_3
_geom_angle_publ_flag
C00N O001 C00A 118.75(19) . . ?
C00M O002 C00D 119.1(2) . . ?
C01B N005 C00Y 118.5(2) . . ?
H005 N005 C00Y 120.74(17) . . ?
H005 N005 C01B 120.74(16) . . ?
C01D N006 C014 117.7(3) . . ?
H006 N006 C014 121.14(17) . . ?
H006 N006 C01D 121.14(18) . . ?
C00O N007 C00L 111.3(2) . . ?
C01F N007 C00L 123.3(3) . . ?
C01F N007 C00O 125.2(3) . . ?
C00S N008 C00K 110.6(2) . . ?
C01H N008 C00K 125.1(3) . . ?
C01H N008 C00S 124.1(2) . . ?
C00I C009 C00A 119.5(2) . . ?
C00J C009 C00A 116.8(2) . . ?
C00J C009 C00I 123.6(2) . . ?
C009 C00A O001 122.0(2) . . ?
C00V C00A O001 115.4(2) . . ?
C00V C00A C009 122.5(3) . . ?
C00H C00B C00C 122.1(2) . . ?
H00B C00B C00C 118.93(15) . . ?
H00B C00B C00H 118.93(16) . . ?
C00D C00C C00B 116.6(2) . . ?
C00F C00C C00B 123.9(2) . . ?
C00F C00C C00D 119.5(2) . . ?
C00C C00D O002 122.3(2) . . ?
C00Z C00D O002 116.4(2) . . ?
C00Z C00D C00C 121.1(3) . . ?
C00N C00E C00K 109.3(2) . . ?
C00X C00E C00K 120.6(2) . . ?
C00X C00E C00N 130.1(3) . . ?
C00R C00F C00C 122.1(2) . . ?
C00T C00F C00C 118.8(3) . . ?
C00T C00F C00R 119.1(2) . . ?
C00N C00G C00J 120.2(2) . . ?
C013 C00G C00J 123.1(2) . . ?
C013 C00G C00N 116.5(2) . . ?
C00M C00H C00B 119.1(2) . . ?
C011 C00H C00B 124.7(2) . . ?
C011 C00H C00M 116.1(2) . . ?
C00P C00I C009 123.2(2) . . ?
C00U C00I C009 117.9(3) . . ?
C00U C00I C00P 118.9(3) . . ?
C00G C00J C009 121.9(3) . . ?
H00J C00J C009 119.04(15) . . ?
H00J C00J C00G 119.04(16) . . ?
C00E C00K N008 111.0(2) . . ?
C018 C00K N008 127.4(3) . . ?
C018 C00K C00E 121.6(3) . . ?
N007 C00L O003 126.5(3) . . ?
C00M C00L O003 124.9(3) . . ?
C00M C00L N007 108.5(2) . . ?
C00H C00M O002 112.7(2) . . ?
C00L C00M O002 104.9(2) . . ?
C00L C00M C00H 111.4(2) . . ?
C00W C00M O002 113.4(2) . . ?
C00W C00M C00H 111.9(2) . . ?
C00W C00M C00L 101.8(2) . . ?
C00E C00N O001 108.5(2) . . ?
C00G C00N O001 112.8(2) . . ?
C00G C00N C00E 114.7(2) . . ?
C00S C00N O001 107.7(2) . . ?
C00S C00N C00E 101.1(2) . . ?
C00S C00N C00G 111.4(2) . . ?
C00W C00O N007 109.5(2) . . ?
C01G C00O N007 128.1(3) . . ?
C01G C00O C00W 122.4(3) . . ?
C014 C00P C00I 120.8(3) . . ?
H00P C00P C00I 119.62(16) . . ?
H00P C00P C014 119.6(2) . . ?
C00V C00Q C00U 121.6(3) . . ?
H00Q C00Q C00U 119.20(17) . . ?
H00Q C00Q C00V 119.20(17) . . ?
C00Y C00R C00F 120.3(3) . . ?
H00R C00R C00F 119.85(15) . . ?
H00R C00R C00Y 119.85(18) . . ?
N008 C00S O004 126.5(3) . . ?
C00N C00S O004 125.6(3) . . ?
C00N C00S N008 107.9(2) . . ?
C012 C00T C00F 118.3(3) . . ?
C015 C00T C00F 119.4(3) . . ?
C015 C00T C012 122.3(3) . . ?
C00Q C00U C00I 119.9(3) . . ?
C019 C00U C00I 117.4(3) . . ?
C019 C00U C00Q 122.6(3) . . ?
C00Q C00V C00A 118.5(3) . . ?
H00V C00V C00A 120.77(17) . . ?
H00V C00V C00Q 120.77(17) . . ?
C00O C00W C00M 108.6(2) . . ?
C01A C00W C00M 131.0(3) . . ?
C01A C00W C00O 120.2(3) . . ?
C010 C00X C00E 118.7(3) . . ?
H00X C00X C00E 120.63(17) . . ?
H00X C00X C010 120.63(18) . . ?
C00R C00Y N005 124.7(3) . . ?
C017 C00Y N005 115.6(3) . . ?
C017 C00Y C00R 119.7(3) . . ?
C015 C00Z C00D 119.8(3) . . ?
H00Z C00Z C00D 120.11(18) . . ?
H00Z C00Z C015 120.11(18) . . ?
C016 C010 C00X 120.0(3) . . ?
H010 C010 C00X 120.00(18) . . ?
H010 C010 C016 120.00(18) . . ?
H01k C011 C00H 109.5 . . ?
H01l C011 C00H 109.5 . . ?
H01l C011 H01k 109.5 . . ?
H01m C011 C00H 109.5 . . ?
H01m C011 H01k 109.5 . . ?
H01m C011 H01l 109.5 . . ?
C017 C012 C00T 121.9(3) . . ?
H012 C012 C00T 119.07(19) . . ?
H012 C012 C017 119.07(19) . . ?
H01a C013 C00G 109.5 . . ?
H01b C013 C00G 109.5 . . ?
H01b C013 H01a 109.5 . . ?
H01c C013 C00G 109.5 . . ?
H01c C013 H01a 109.5 . . ?
H01c C013 H01b 109.5 . . ?
C00P C014 N006 125.0(3) . . ?
C01C C014 N006 114.8(3) . . ?
C01C C014 C00P 120.1(3) . . ?
C00Z C015 C00T 121.4(3) . . ?
H015 C015 C00T 119.29(17) . . ?
H015 C015 C00Z 119.29(18) . . ?
C018 C016 C010 122.3(3) . . ?
H016 C016 C010 118.87(18) . . ?
H016 C016 C018 118.87(19) . . ?
C012 C017 C00Y 120.7(3) . . ?
H017 C017 C00Y 119.65(19) . . ?
H017 C017 C012 119.65(19) . . ?
C016 C018 C00K 116.7(3) . . ?
H018 C018 C00K 121.63(18) . . ?
H018 C018 C016 121.63(19) . . ?
C01C C019 C00U 122.3(3) . . ?
H019 C019 C00U 118.85(19) . . ?
H019 C019 C01C 118.8(2) . . ?
C01E C01A C00W 118.5(3) . . ?
H01n C01A C00W 120.7(2) . . ?
H01n C01A C01E 120.7(2) . . ?
H01o C01B N005 109.5 . . ?
H01p C01B N005 109.5 . . ?
H01p C01B H01o 109.5 . . ?
H01q C01B N005 109.5 . . ?
H01q C01B H01o 109.5 . . ?
H01q C01B H01p 109.5 . . ?
C019 C01C C014 120.5(3) . . ?
H01d C01C C014 119.7(2) . . ?
H01d C01C C019 119.73(19) . . ?
H01e C01D N006 109.5 . . ?
H01f C01D N006 109.5 . . ?
H01f C01D H01e 109.5 . . ?
H01g C01D N006 109.5 . . ?
H01g C01D H01e 109.5 . . ?
H01g C01D H01f 109.5 . . ?
C01I C01E C01A 119.9(3) . . ?
H01r C01E C01A 120.0(2) . . ?
H01r C01E C01I 120.0(2) . . ?
H01s C01F N007 109.5 . . ?
H01t C01F N007 109.5 . . ?
H01t C01F H01s 109.5 . . ?
H01u C01F N007 109.5 . . ?
H01u C01F H01s 109.5 . . ?
H01u C01F H01t 109.5 . . ?
C01I C01G C00O 116.7(4) . . ?
H01v C01G C00O 121.7(2) . . ?
H01v C01G C01I 121.7(2) . . ?
H01h C01H N008 109.5 . . ?
H01i C01H N008 109.5 . . ?
H01i C01H H01h 109.5 . . ?
H01j C01H N008 109.5 . . ?
H01j C01H H01h 109.5 . . ?
H01j C01H H01i 109.5 . . ?
C01G C01I C01E 122.2(3) . . ?
H01w C01I C01E 118.9(2) . . ?
H01w C01I C01G 118.9(2) . . ?

loop_
_geom_bond_atom_site_label_1
_geom_bond_atom_site_label_2
_geom_bond_distance
_geom_bond_site_symmetry_2
_geom_bond_publ_flag
O001 C00A 1.387(3) . ?
O001 C00N 1.446(3) . ?
O002 C00D 1.368(3) . ?
O002 C00M 1.439(3) . ?
O003 C00L 1.221(3) . ?
O004 C00S 1.216(3) . ?
N005 C00Y 1.351(4) . ?
N005 C01B 1.403(4) . ?
N005 H005 0.8600 . ?
N006 C014 1.372(4) . ?
N006 C01D 1.409(4) . ?
N006 H006 0.8600 . ?
N007 C00L 1.356(4) . ?
N007 C00O 1.419(4) . ?
N007 C01F 1.458(4) . ?
N008 C00K 1.409(3) . ?
N008 C00S 1.362(4) . ?
N008 C01H 1.462(4) . ?
C009 C00A 1.371(4) . ?
C009 C00I 1.424(4) . ?
C009 C00J 1.465(3) . ?
C00A C00V 1.405(4) . ?
C00B C00C 1.456(3) . ?
C00B C00H 1.330(4) . ?
C00B H00B 0.9300 . ?
C00C C00D 1.388(4) . ?
C00C C00F 1.426(3) . ?
C00D C00Z 1.405(4) . ?
C00E C00K 1.371(4) . ?
C00E C00N 1.506(4) . ?
C00E C00X 1.384(4) . ?
C00F C00R 1.417(4) . ?
C00F C00T 1.423(4) . ?
C00G C00J 1.333(4) . ?
C00G C00N 1.506(4) . ?
C00G C013 1.506(4) . ?
C00H C00M 1.517(4) . ?
C00H C011 1.506(4) . ?
C00I C00P 1.412(4) . ?
C00I C00U 1.435(4) . ?
C00J H00J 0.9300 . ?
C00K C018 1.392(4) . ?
C00L C00M 1.540(4) . ?
C00M C00W 1.522(4) . ?
C00N C00S 1.574(4) . ?
C00O C00W 1.391(4) . ?
C00O C01G 1.376(4) . ?
C00P C014 1.374(4) . ?
C00P H00P 0.9300 . ?
C00Q C00U 1.393(4) . ?
C00Q C00V 1.372(4) . ?
C00Q H00Q 0.9300 . ?
C00R C00Y 1.387(4) . ?
C00R H00R 0.9300 . ?
C00T C012 1.415(4) . ?
C00T C015 1.406(4) . ?
C00U C019 1.427(4) . ?
C00V H00V 0.9300 . ?
C00W C01A 1.375(4) . ?
C00X C010 1.396(4) . ?
C00X H00X 0.9300 . ?
C00Y C017 1.408(5) . ?
C00Z C015 1.363(4) . ?
C00Z H00Z 0.9300 . ?
C010 C016 1.361(5) . ?
C010 H010 0.9300 . ?
C011 H01k 0.9600 . ?
C011 H01l 0.9600 . ?
C011 H01m 0.9600 . ?
C012 C017 1.343(5) . ?
C012 H012 0.9300 . ?
C013 H01a 0.9600 . ?
C013 H01b 0.9600 . ?
C013 H01c 0.9600 . ?
C014 C01C 1.407(5) . ?
C015 H015 0.9300 . ?
C016 C018 1.399(4) . ?
C016 H016 0.9300 . ?
C017 H017 0.9300 . ?
C018 H018 0.9300 . ?
C019 C01C 1.332(5) . ?
C019 H019 0.9300 . ?
C01A C01E 1.404(5) . ?
C01A H01n 0.9300 . ?
C01B H01o 0.9600 . ?
C01B H01p 0.9600 . ?
C01B H01q 0.9600 . ?
C01C H01d 0.9300 . ?
C01D H01e 0.9600 . ?
C01D H01f 0.9600 . ?
C01D H01g 0.9600 . ?
C01E C01I 1.378(6) . ?
C01E H01r 0.9300 . ?
C01F H01s 0.9600 . ?
C01F H01t 0.9600 . ?
C01F H01u 0.9600 . ?
C01G C01I 1.391(5) . ?
C01G H01v 0.9300 . ?
C01H H01h 0.9600 . ?
C01H H01i 0.9600 . ?
C01H H01j 0.9600 . ?
C01I H01w 0.9300 . ?
